data_1548350
loop_
_publ_author_name
'Palatinus, Luk\'a\<s'
'Br\'azda, Petr'
'Boullay, Philippe'
'Perez, Olivier'
'Klementov\'a, Mariana'
'Petit, Sebastien'
'Eigner, V\'aclav'
'Zaarour, Moussa'
'Mintova, Svetlana'

_publ_section_title
;
 Hydrogen positions in single nanocrystals revealed by electron
 diffraction
;
_journal_issue 6321
_journal_name_full Science
_journal_page_first 166
_journal_page_last 169
_journal_paper_doi 10.1126/science.aak9652
_journal_volume 355
_journal_year 2017
_chemical_absolute_configuration .
_chemical_formula_moiety 'Co1.224 Al2 P4 O20 H10.954'
_chemical_formula_sum 'Al2 Co1.224 H10.954 O20 P4'
_chemical_formula_weight 581.02
_chemical_name_systematic ' ?'
_space_group_IT_number 14
_symmetry_cell_setting monoclinic
_symmetry_Int_Tables_number 14
_symmetry_space_group_name_Hall '-P 2yn'
_symmetry_space_group_name_H-M 'P 1 21/n 1'
_audit_creation_method 'Jana2006 Version : 14/11/2016'
_cell_angle_alpha 90
_cell_angle_beta 90.44(11)
_cell_angle_gamma 90
_cell_formula_units_Z 2
_cell_length_a 8.395(5)
_cell_length_b 16.30(3)
_cell_length_c 5.033(7)
_cell_measurement_temperature 100
_cell_volume 688.7(16)
_computing_cell_refinement
;
Jana2006 (Petricek et al., 2014).
;
_computing_data_collection
;
PETS (Palatinus, L., 2011).
;
_computing_data_reduction
;
PETS (Palatinus, L., 2011).
;
_computing_structure_refinement
;
Jana2006 (Petricek et al., 2014). Dynamical refinement (Palatinus, L. et al.
 2015).
;
_computing_structure_solution
;
Superflip (Palatinus et al., 2007).
;
_diffrn_ambient_temperature 100
_diffrn_detector 'CCD camera Olympus SIS Veleta'
_diffrn_detector_area_resol_mean 2048.2048
_diffrn_measurement_device 'Transmission electron microscope'
_diffrn_measurement_device_type 'Philips CM120'
_diffrn_measurement_method PEDT
_diffrn_measurement_specimen_support 'Cu grid with carbon foil'
_diffrn_radiation_probe electron
_diffrn_radiation_source 'Lanthanum hexaboride cathode'
_diffrn_radiation_type electron
_diffrn_radiation_wavelength 0.0335
_diffrn_reflns_limit_h_max 11
_diffrn_reflns_limit_h_min -11
_diffrn_reflns_limit_k_max 18
_diffrn_reflns_limit_k_min -18
_diffrn_reflns_limit_l_max 7
_diffrn_reflns_limit_l_min -7
_diffrn_reflns_number 17057
_diffrn_reflns_theta_max 1.35
_diffrn_reflns_theta_min 0.13
_diffrn_source 'electron microscope'
_diffrn_source_voltage 120
_exptl_crystal_density_diffrn 2.80
_exptl_crystal_density_method 'not measured'
_exptl_crystal_F_000 580
_refine_ls_extinction_method none
_refine_ls_goodness_of_fit_gt 4.53
_refine_ls_goodness_of_fit_ref 3.49
_refine_ls_hydrogen_treatment refall
_refine_ls_number_constraints 9
_refine_ls_number_parameters 736
_refine_ls_number_reflns 30200
_refine_ls_number_restraints 7
_refine_ls_R_factor_all 0.1799
_refine_ls_R_factor_gt 0.1072
_refine_ls_shift/su_max 0.0298
_refine_ls_shift/su_mean 0.0010
_refine_ls_structure_factor_coef F
_refine_ls_weighting_details w=1/(\s^2^(F)+0.0001F^2^)
_refine_ls_weighting_scheme sigma
_refine_ls_wR_factor_gt 0.1057
_refine_ls_wR_factor_ref 0.1088
_reflns_number_gt 17152
_reflns_number_total 30200
_reflns_threshold_expression I>3\s(I)
_cod_data_source_file aak9652-Palatinus-SM-data-S4.cif
_cod_data_source_block IV
_cod_original_cell_volume 688.6(17)
_cod_original_sg_symbol_Hall '-P 2yabc'
_cod_original_formula_sum 'Co1.224 Al2 P4 O20 H10.954'
_cod_database_code 1548350

loop_
_publ_contact_author_name
_publ_contact_author_address
_publ_contact_author_email
'Palatinus, Luk\'a\<s'
;
Institute of Physics CAS,
Na Slovance 2
182 21 Prague 8
Czech Republic
;
;
palat@fzu.cz
;
'Boullay, Philippe'
;
CRISMAT, Normandie Universit\'e, 
ENSICAEN, UNICAEN, CNRS UMR 6508, 
6 Bd Mar\'echal Juin, 
F-14050 Caen Cedex 4, 
France
;
;
philippe.boullay@ensicaen.fr
;

loop_
_space_group_symop_id
_space_group_symop_operation_xyz
1 x,y,z
2 -x+1/2,y+1/2,-z+1/2
3 -x,-y,-z
4 x+1/2,-y+1/2,z+1/2

loop_
_atom_site_label
_atom_site_type_symbol
_atom_site_fract_x
_atom_site_fract_y
_atom_site_fract_z
_atom_site_adp_type
_atom_site_U_iso_or_equiv
_atom_site_site_symmetry_multiplicity
_atom_site_occupancy
_atom_site_calc_flag
_atom_site_refinement_flags
_atom_site_disorder_assembly
_atom_site_disorder_group
Co1 Co 0.5 0 0 Uani 0.0237(4) 2 0.963(3) d . . .
Co2 Co 0.5 0 0.5 Uani 0.0192(13) 2 0.261(3) d . . .
Al1 Al 0.63631(10) 0.29159(8) 0.25017(18) Uani 0.0057(3) 4 1 d . . .
P1 P 0.48704(9) -0.19098(7) 0.24307(16) Uani 0.0068(3) 4 1 d . . .
P2 P 0.81098(9) -0.08551(7) -0.24006(17) Uani 0.0104(3) 4 1 d . . .
O1 O 0.50950(16) -0.09713(11) 0.2720(3) Uani 0.0145(5) 4 1 d . . .
O2 O 0.6880(2) 0.05285(15) 0.2110(4) Uani 0.0360(7) 4 1 d . . .
O3 O 0.9230(2) -0.00972(15) -0.2626(4) Uani 0.0455(8) 4 1 d . . .
O4 O 0.40647(16) -0.20315(11) -0.0248(3) Uani 0.0140(5) 4 1 d . . .
O5 O 0.38192(15) -0.21940(11) 0.4669(3) Uani 0.0116(5) 4 1 d . . .
O6 O 0.64113(19) -0.05543(13) -0.2748(3) Uani 0.0306(6) 4 1 d . . .
O7 O 0.85296(17) -0.14104(12) -0.4586(3) Uani 0.0183(6) 4 1 d . . .
O8 O 0.64506(15) -0.23476(11) 0.2592(3) Uani 0.0129(5) 4 1 d . . .
O9 O 0.08875(16) 0.81545(13) 0.2330(3) Uani 0.0185(5) 4 1 d . . .
O10 O 0.83454(18) -0.11898(12) 0.0308(3) Uani 0.0177(6) 4 1 d . . .
H1ped H 0.1410(9) 0.7906(7) 0.0661(15) Uiso 0.0222 4 1 d . . .
H2ped H 0.1535(9) 0.8000(7) 0.3975(15) Uiso 0.0222 4 1 d . . .
H3ped H 0.6710(13) 0.1127(6) 0.172(2) Uiso 0.0432 4 1 d . . .
H4ped H 0.7091(16) 0.0453(11) 0.4108(18) Uiso 0.0432 4 0.739(3) d . . .
H5ped H 0.5716(12) -0.0890(9) 0.4476(17) Uiso 0.0174 4 0.739(3) d . . .
H6ped H 0.956(3) 0.0117(17) -0.446(3) Uiso 0.0545 4 0.5 d . . .
H6'ped H 0.943(3) 0.0116(16) -0.077(3) Uiso 0.0545 4 0.5 d . . .

loop_
_atom_site_aniso_label
_atom_site_aniso_type_symbol
_atom_site_aniso_U_11
_atom_site_aniso_U_22
_atom_site_aniso_U_33
_atom_site_aniso_U_12
_atom_site_aniso_U_13
_atom_site_aniso_U_23
Co1 Co 0.0197(5) 0.0141(7) 0.0375(7) 0.0032(5) 0.0069(4) 0.0076(6)
Co2 Co 0.0137(17) 0.013(3) 0.031(2) -0.0003(16) -0.0020(13) -0.005(2)
Al1 Al 0.0043(4) 0.0086(7) 0.0042(5) 0.0010(5) -0.0005(3) -0.0008(5)
P1 P 0.0019(4) 0.0118(7) 0.0066(4) -0.0024(4) -0.0001(3) -0.0038(5)
P2 P 0.0123(5) 0.0085(7) 0.0104(5) 0.0018(4) -0.0002(3) -0.0002(5)
O1 O 0.0125(7) 0.0138(11) 0.0171(8) -0.0024(7) 0.0009(6) -0.0048(9)
O2 O 0.0413(11) 0.0267(15) 0.0398(12) 0.0025(10) -0.0103(8) 0.0050(12)
O3 O 0.0490(11) 0.0389(17) 0.0486(13) -0.0311(11) 0.0075(10) -0.0075(13)
O4 O 0.0151(7) 0.0192(12) 0.0076(7) 0.0031(7) -0.0026(5) 0.0037(8)
O5 O 0.0068(6) 0.0186(11) 0.0095(7) 0.0023(7) 0.0037(5) 0.0040(8)
O6 O 0.0240(8) 0.0364(14) 0.0315(10) 0.0222(9) -0.0038(7) 0.0020(10)
O7 O 0.0259(8) 0.0226(12) 0.0064(7) 0.0023(8) 0.0030(6) -0.0052(8)
O8 O 0.0025(6) 0.0145(11) 0.0218(8) 0.0024(6) 0.0010(5) -0.0020(8)
O9 O 0.0079(7) 0.0310(12) 0.0167(8) 0.0016(7) 0.0002(6) -0.0008(9)
O10 O 0.0230(8) 0.0197(12) 0.0103(8) 0.0047(8) -0.0022(6) 0.0013(8)

loop_
_atom_type_symbol
_atom_type_scat_source
Al 'International Tables Vol C tables 4.3.1.1'
Co 'International Tables Vol C tables 4.3.1.1'
H 'International Tables Vol C tables 4.3.1.1'
O 'International Tables Vol C tables 4.3.1.1'
P 'International Tables Vol C tables 4.3.1.1'

loop_
_geom_bond_atom_site_label_1
_geom_bond_atom_site_label_2
_geom_bond_site_symmetry_1
_geom_bond_site_symmetry_2
_geom_bond_distance
Co1 Co2 . . 2.516(7)
Co1 O1 . . 2.094(5)
Co1 O1 . 3_655 2.094(5)
Co1 O2 . . 2.082(4)
Co1 O2 . 3_655 2.082(4)
Co1 O6 . . 2.039(4)
Co1 O6 . 3_655 2.039(4)
Co2 O1 . . 1.957(5)
Co2 O1 . 3_656 1.957(5)
Co2 O6 . 1_556 1.867(4)
Co2 O6 . 3_655 1.867(4)
P1 O1 . . 1.548(6)
P1 O4 . . 1.517(4)
P1 O5 . . 1.509(3)
P1 O8 . . 1.508(2)
P2 O3 . . 1.557(5)
P2 O6 . . 1.517(3)
P2 O7 . . 1.470(4)
P2 O10 . . 1.480(4)

loop_
_reflns_scale_group_code
_reflns_scale_meas_intensity
1%1 624.752
2%1 620.800
3%1 688.216
4%1 696.432
5%1 662.075
6%1 705.746
7%1 698.193
8%1 705.744
9%1 697.766
10%1 739.860
11%1 733.689
12%1 767.947
13%1 765.186
14%1 732.885
15%1 784.210
16%1 759.280
17%1 746.756
18%1 786.490
19%1 810.854
20%1 806.622
21%1 843.204
22%1 845.245
23%1 825.631
24%1 815.036
25%1 833.306
26%1 795.956
27%1 818.390
28%1 923.430
29%1 885.278
30%1 871.802
31%1 869.371
32%1 847.540
33%1 864.021
34%1 829.268
35%1 864.981
36%1 899.433
37%1 852.955
38%1 868.622
39%1 853.834
40%1 834.566
41%1 882.317
42%1 840.376
43%1 886.579
44%1 871.653
45%1 862.159
46%1 881.035
47%1 900.982
48%1 898.261
49%1 909.389
50%1 903.799
51%1 889.434
52%1 918.144
53%1 868.649
54%1 866.557
55%1 852.541
56%1 845.901
57%1 873.706
58%1 886.125
59%1 881.052
60%1 851.067
61%1 855.391
62%1 819.042
63%1 814.110
64%1 791.083
65%1 784.321
66%1 816.783
67%1 744.568
68%1 772.406
69%1 783.373
70%1 766.104
71%1 761.308
72%1 727.207
73%1 746.996
74%1 699.718
75%1 722.049
76%1 727.884
77%1 686.345
78%1 681.977
79%1 687.447
80%1 637.599
81%1 650.056
82%1 657.920
83%1 670.764
84%1 656.757
85%1 675.548
86%1 640.618
87%1 622.654
88%1 647.872
89%1 620.230
90%1 604.036
91%1 569.255
92%1 551.965
93%1 570.218
94%1 561.076
95%1 567.206
96%1 509.243
97%1 481.040
98%1 494.413
99%1 478.210
100%1 477.205
101%1 443.986
102%1 475.785
103%1 412.850
104%1 408.667
105%1 434.881
106%1 406.883
107%1 380.056
108%1 400.661
109%1 393.683
110%1 369.654
1%2 304.994
2%2 351.742
3%2 337.189
4%2 352.743
5%2 361.953
6%2 387.302
7%2 429.138
8%2 424.658
9%2 428.969
10%2 414.635
11%2 441.704
12%2 437.890
13%2 464.001
14%2 485.376
15%2 487.478
16%2 515.093
17%2 505.436
18%2 524.086
19%2 535.700
20%2 521.795
21%2 546.178
22%2 556.812
23%2 597.725
24%2 579.821
25%2 598.212
26%2 601.345
27%2 592.040
28%2 597.486
29%2 608.412
30%2 599.173
31%2 628.276
32%2 627.902
33%2 619.712
34%2 666.225
35%2 656.359
36%2 674.103
37%2 666.358
38%2 675.533
39%2 640.503
40%2 696.866
41%2 633.690
42%2 639.903
43%2 760.402
44%2 701.884
45%2 699.781
46%2 725.959
47%2 726.660
48%2 681.966
49%2 678.305
50%2 708.481
51%2 774.600
52%2 723.911
53%2 755.828
54%2 743.284
55%2 741.505
56%2 752.777
57%2 732.811
58%2 741.969
59%2 725.139
60%2 716.436
61%2 697.879
62%2 769.180
63%2 630.143
64%2 717.892
65%2 768.784
66%2 698.323
67%2 765.667
68%2 701.410
69%2 785.176
70%2 726.214
71%2 675.930
72%2 711.968
73%2 720.889
74%2 757.393
75%2 722.133
76%2 676.920
77%2 678.203
78%2 691.810
79%2 677.510
80%2 649.728
81%2 681.019
82%2 626.843
83%2 634.560
84%2 680.490
85%2 699.865
86%2 617.635
87%2 656.884
88%2 620.511
89%2 684.159
90%2 611.494
91%2 651.074
92%2 612.913
93%2 589.698
94%2 564.112
95%2 435.340
96%2 422.136
1%3 1007.962
2%3 942.735
3%3 1034.547
4%3 1039.737
5%3 1167.196
6%3 1143.131
7%3 1141.744
8%3 1135.499
10%3 1131.588
11%3 1019.342
12%3 1195.436
13%3 1154.670
14%3 1264.363
15%3 1213.497
16%3 1146.697
17%3 1192.108
18%3 1223.390
19%3 1193.832
20%3 1222.561
21%3 1138.699
22%3 1149.142
23%3 1235.421
24%3 1193.918
25%3 1217.541
26%3 1237.534
27%3 1283.164
28%3 1256.865
29%3 1173.687
30%3 1209.938
31%3 1189.615
32%3 1245.784
33%3 1198.996
34%3 1178.957
35%3 1225.260
36%3 1214.467
37%3 1220.242
38%3 1184.235
39%3 1207.092
40%3 1233.120
41%3 1162.577
42%3 1173.533
43%3 1215.730
44%3 1160.915
45%3 1182.533
46%3 1206.106
47%3 1183.596
48%3 1138.186
49%3 1181.514
50%3 1151.687
51%3 1113.486
52%3 1175.424
53%3 1167.261
54%3 1146.587
55%3 1131.043
56%3 1111.584
57%3 1080.881
58%3 1073.310
59%3 1053.934
60%3 1098.613
61%3 1124.640
62%3 1068.940
63%3 1022.588
64%3 1050.349
65%3 1060.132
66%3 1107.015
67%3 985.145
68%3 995.904
69%3 985.212
70%3 1002.602
71%3 993.492
72%3 999.318
73%3 916.631
74%3 861.088
75%3 908.006
76%3 898.428
77%3 897.322
78%3 884.985
79%3 882.911
80%3 855.351
81%3 805.750
82%3 804.217
83%3 778.827
84%3 780.479
85%3 764.873
86%3 735.364
87%3 731.935
88%3 709.799
89%3 679.836
90%3 687.213
1%4 392.247
4%4 419.081
5%4 444.833
6%4 461.561
7%4 442.447
8%4 479.296
9%4 501.551
10%4 518.358
11%4 529.672
12%4 550.496
13%4 565.737
14%4 615.474
15%4 586.533
16%4 586.086
17%4 590.173
18%4 616.088
19%4 590.385
20%4 636.601
21%4 653.544
22%4 656.935
23%4 658.387
24%4 665.547
25%4 666.829
26%4 670.250
27%4 702.812
28%4 719.497
29%4 686.481
30%4 729.725
31%4 710.192
32%4 794.089
33%4 803.709
34%4 775.975
35%4 761.227
36%4 771.837
37%4 776.398
38%4 784.786
39%4 786.079
40%4 787.767
41%4 789.837
42%4 791.996
43%4 767.941
44%4 829.989
45%4 865.680
46%4 854.911
47%4 802.992
48%4 855.234
49%4 826.581
50%4 857.026
51%4 859.722
52%4 789.383
53%4 829.852
54%4 838.308
55%4 867.609
56%4 833.374
57%4 889.938
58%4 838.765
59%4 866.400
60%4 829.776
61%4 816.965
62%4 813.420
63%4 826.011
64%4 829.834
65%4 814.040
66%4 831.573
67%4 784.083
68%4 766.743
69%4 792.539
70%4 768.096
71%4 840.832
72%4 846.948
73%4 790.535
74%4 751.952
75%4 808.753
76%4 749.366
77%4 812.780
78%4 847.578
79%4 728.769
80%4 721.150
81%4 750.762
82%4 728.080
83%4 780.006
84%4 749.394
85%4 700.065
86%4 703.651
87%4 651.856
88%4 673.566
89%4 696.807
90%4 658.811
91%4 676.224
92%4 663.505
93%4 634.672
94%4 625.684
95%4 634.150
96%4 635.195
97%4 650.460
98%4 593.479
99%4 609.192
100%4 582.152
101%4 581.609
102%4 512.665
103%4 548.462
104%4 501.376
105%4 487.029
106%4 496.215
107%4 569.710
108%4 473.767
110%4 462.589
1%5 609.101
2%5 583.293
3%5 580.533
4%5 590.154
5%5 580.584
6%5 607.034
7%5 646.665
8%5 645.413
9%5 603.547
10%5 615.736
11%5 644.500
12%5 613.977
13%5 634.902
14%5 634.028
15%5 628.273
16%5 633.234
17%5 628.686
18%5 639.335
19%5 693.921
20%5 699.778
21%5 669.853
22%5 651.578
23%5 667.262
24%5 690.140
25%5 666.090
26%5 652.386
27%5 667.405
28%5 717.843
29%5 696.333
30%5 664.157
31%5 629.473
32%5 659.267
33%5 667.440
34%5 656.566
35%5 617.483
36%5 637.864
37%5 635.077
38%5 719.922
39%5 660.108
40%5 655.233
41%5 648.865
42%5 647.240
43%5 598.390
44%5 623.496
45%5 657.290
46%5 642.745
47%5 660.986
48%5 621.840
49%5 607.562
50%5 631.564
51%5 624.387
52%5 614.422
53%5 607.080
54%5 619.888
55%5 573.585
56%5 590.207
57%5 578.689
58%5 553.267
59%5 577.252
60%5 558.570
61%5 560.827
62%5 588.237
63%5 525.615
64%5 539.620
65%5 509.557
66%5 514.583
67%5 501.620
68%5 519.184
69%5 508.535
70%5 448.772
71%5 442.612
72%5 460.270
73%5 461.994
74%5 444.864
75%5 424.003
76%5 431.576
77%5 455.405
78%5 439.260
79%5 403.998
80%5 365.297
81%5 410.668
82%5 378.954
83%5 403.962
84%5 390.094
85%5 365.036
86%5 344.464
87%5 360.170
88%5 314.097
1%6 999.641
2%6 930.758
3%6 1060.362
4%6 1046.169
5%6 1050.506
6%6 1017.204
7%6 1149.506
8%6 1034.280
9%6 1042.300
10%6 1104.793
11%6 1041.054
12%6 1066.801
13%6 1088.902
14%6 1022.551
15%6 1063.128
16%6 1060.650
17%6 1095.870
18%6 1102.551
19%6 1083.536
20%6 1105.467
21%6 1161.504
22%6 1160.614
23%6 1053.967
24%6 1094.552
25%6 1124.813
26%6 1072.609
27%6 1120.461
28%6 1053.452
29%6 1150.271
30%6 1179.029
31%6 1110.701
32%6 1140.096
33%6 1099.922
34%6 1100.599
35%6 1045.493
36%6 1071.809
37%6 1031.653
38%6 1174.739
39%6 1014.770
40%6 1021.495
41%6 1101.819
42%6 1059.904
43%6 1036.374
44%6 999.013
45%6 1008.212
46%6 989.642
47%6 1002.507
48%6 971.334
49%6 908.585
50%6 836.624
51%6 893.217
52%6 941.332
53%6 902.154
54%6 840.775
55%6 872.614
56%6 888.031
57%6 824.700
58%6 828.830
59%6 805.477
60%6 837.444
61%6 788.272
62%6 756.104
63%6 762.222
64%6 717.516
65%6 719.953
66%6 685.056
67%6 665.169
68%6 651.143
69%6 666.313
70%6 720.870
71%6 679.087
72%6 653.603
73%6 645.366
74%6 609.916
75%6 568.328
76%6 547.281
77%6 571.434
78%6 587.167
79%6 535.727
80%6 516.380
81%6 511.241
82%6 584.891
83%6 599.133
84%6 509.094
85%6 461.633
86%6 426.602
87%6 446.592
88%6 530.523

loop_
_restr_distance_atom_site_label_1
_restr_distance_site_symmetry_1
_restr_distance_atom_site_label_2
_restr_distance_site_symmetry_2
_restr_distance_target
_restr_distance_target_weight_param
O1 . H5ped . 1 0.01
O9 . H2ped . 1 0.01
O2 . H3ped . 1 0.01
O9 . H1ped . 1 0.01
O3 . H6ped . 1 0.01
O2 . H4ped . 1 0.01
O3 . H6'ped . 1 0.01
